data_7245647
loop_
_publ_author_name
'Ju, Huiyeong'
'Kim, Seulgi'
'Jung, Jong Hwa'
'Lee, Shim Sung'

_publ_section_title
;
 A series of entangled MOFs constructed from flexible dipyridyl piperazine
 and rigid dicarboxylate: interpenetration, self-penetration and
 polycatenation
;
_journal_name_full CrystEngComm
_journal_paper_doi 10.1039/D2CE00745B
_journal_year 2022
_chemical_formula_moiety 'C38 H38 Cd N6 O4'
_chemical_formula_sum 'C38 H38 Cd N6 O4'
_chemical_formula_weight 755.14
_space_group_crystal_system trigonal
_space_group_IT_number 154
_space_group_name_Hall 'P 32 2"'
_space_group_name_H-M_alt 'P 32 2 1'
_atom_sites_solution_hydrogens geom
_audit_creation_method SHELXL-2014/7
_audit_update_record
;
2022-08-11 deposited with the CCDC.	2022-10-11 downloaded from the CCDC.
;
_cell_angle_alpha 90
_cell_angle_beta 90
_cell_angle_gamma 120
_cell_formula_units_Z 6
_cell_length_a 16.7798(6)
_cell_length_b 16.7798(6)
_cell_length_c 28.3067(12)
_cell_measurement_reflns_used 9382
_cell_measurement_temperature 173(2)
_cell_measurement_theta_max 28.39
_cell_measurement_theta_min 2.43
_cell_volume 6902.3(5)
_computing_cell_refinement 'Bruker SAINT'
_computing_data_collection 'Bruker APEX2'
_computing_data_reduction 'Bruker SAINT'
_computing_molecular_graphics 'Bruker SHELXTL'
_computing_publication_material 'Bruker SHELXTL'
_computing_structure_refinement 'SHELXL-2014/7 (Sheldrick, 2014)'
_computing_structure_solution 'SHELXS-97 (Sheldrick 2008)'
_diffrn_ambient_temperature 173(2)
_diffrn_measured_fraction_theta_full 0.999
_diffrn_measured_fraction_theta_max 0.997
_diffrn_measurement_device_type 'Bruker APEX-II CCD'
_diffrn_measurement_method '\f and \w scans'
_diffrn_radiation_type MoK\a
_diffrn_radiation_wavelength 0.71073
_diffrn_reflns_av_R_equivalents 0.1048
_diffrn_reflns_av_unetI/netI 0.0583
_diffrn_reflns_Laue_measured_fraction_full 0.999
_diffrn_reflns_Laue_measured_fraction_max 0.997
_diffrn_reflns_limit_h_max 20
_diffrn_reflns_limit_h_min -20
_diffrn_reflns_limit_k_max 20
_diffrn_reflns_limit_k_min -20
_diffrn_reflns_limit_l_max 34
_diffrn_reflns_limit_l_min -34
_diffrn_reflns_number 76624
_diffrn_reflns_point_group_measured_fraction_full 0.999
_diffrn_reflns_point_group_measured_fraction_max 0.998
_diffrn_reflns_theta_full 25.242
_diffrn_reflns_theta_max 25.993
_diffrn_reflns_theta_min 1.401
_exptl_absorpt_coefficient_mu 0.512
_exptl_absorpt_correction_T_max 0.7457
_exptl_absorpt_correction_T_min 0.6679
_exptl_absorpt_correction_type multi-scan
_exptl_absorpt_process_details SADABS
_exptl_crystal_colour yellow
_exptl_crystal_density_diffrn 1.090
_exptl_crystal_description block
_exptl_crystal_F_000 2328
_exptl_crystal_size_max 0.226
_exptl_crystal_size_mid 0.129
_exptl_crystal_size_min 0.092
_refine_diff_density_max 0.678
_refine_diff_density_min -0.368
_refine_diff_density_rms 0.051
_refine_ls_abs_structure_details
; 
 Flack x determined using 2236 quotients [(I+)-(I-)]/[(I+)+(I-)] 
 (Parsons, Flack and Wagner, Acta Cryst. B69 (2013) 249-259). 
;
_refine_ls_abs_structure_Flack 0.035(13)
_refine_ls_extinction_method none
_refine_ls_goodness_of_fit_ref 1.029
_refine_ls_hydrogen_treatment constr
_refine_ls_matrix_type full
_refine_ls_number_parameters 442
_refine_ls_number_reflns 9030
_refine_ls_number_restraints 0
_refine_ls_restrained_S_all 1.029
_refine_ls_R_factor_all 0.0756
_refine_ls_R_factor_gt 0.0453
_refine_ls_shift/su_max 0.001
_refine_ls_shift/su_mean 0.000
_refine_ls_structure_factor_coef Fsqd
_refine_ls_weighting_details 'w=1/[\s^2^(Fo^2^)+(0.0520P)^2^] where P=(Fo^2^+2Fc^2^)/3'
_refine_ls_weighting_scheme calc
_refine_ls_wR_factor_gt 0.0965
_refine_ls_wR_factor_ref 0.1071
_reflns_Friedel_coverage 0.809
_reflns_Friedel_fraction_full 0.999
_reflns_Friedel_fraction_max 0.998
_reflns_number_gt 6403
_reflns_number_total 9030
_reflns_threshold_expression 'I > 2\s(I)'
_cod_data_source_file d2ce00745b2.cif
_cod_data_source_block 4
_cod_original_cell_volume 6902.3(6)
_cod_database_code 7245647
_shelx_shelxl_version_number 2014/7
_shelx_space_group_comment
; 
The symmetry employed for this shelxl refinement is uniquely defined 
by the following loop, which should always be used as a source of 
symmetry information in preference to the above space-group names. 
They are only intended as comments. 
;
_shelx_estimated_absorpt_t_min 0.893
_shelx_estimated_absorpt_t_max 0.954

loop_
_space_group_symop_operation_xyz
'x, y, z'
'-y, x-y, z+2/3'
'-x+y, -x, z+1/3'
'y, x, -z'
'x-y, -y, -z+1/3'
'-x, -x+y, -z+2/3'

loop_
_atom_site_label
_atom_site_type_symbol
_atom_site_fract_x
_atom_site_fract_y
_atom_site_fract_z
_atom_site_U_iso_or_equiv
_atom_site_adp_type
_atom_site_occupancy
_atom_site_site_symmetry_order
_atom_site_calc_flag
_atom_site_refinement_flags_posn
_atom_site_refinement_flags_adp
_atom_site_refinement_flags_occupancy
_atom_site_disorder_assembly
_atom_site_disorder_group
Cd1 Cd -0.78094(3) -0.35547(3) 0.08302(2) 0.05481(15) Uani 1 1 d . . . . .
O1 O -0.8880(3) -0.3778(3) 0.13974(14) 0.0677(12) Uani 1 1 d . . . . .
O2 O -0.7566(3) -0.3472(3) 0.17243(14) 0.0732(12) Uani 1 1 d . . . . .
O3 O -0.8966(3) -0.3923(4) 0.02720(15) 0.0810(15) Uani 1 1 d . . . . .
O4 O -0.7664(4) -0.3706(3) -0.00231(14) 0.0749(13) Uani 1 1 d . . . . .
N1 N -0.8360(4) -0.5153(4) 0.0885(2) 0.0747(16) Uani 1 1 d . . . . .
N2 N -0.8567(4) -0.8229(4) 0.0826(3) 0.088(2) Uani 1 1 d . . . . .
N3 N -0.7422(5) -0.9035(4) 0.0914(3) 0.108(3) Uani 1 1 d . . . . .
N4 N -0.7385(4) -1.1991(4) 0.0773(2) 0.0692(16) Uani 1 1 d . . . . .
N5 N -0.6242(4) -0.3114(4) 0.0814(2) 0.0634(14) Uani 1 1 d . . . . .
N6 N -0.3105(5) -0.2337(5) 0.0312(4) 0.137(4) Uani 1 1 d . . . . .
C1 C -0.8056(5) -0.5552(6) 0.0604(3) 0.082(2) Uani 1 1 d . . . . .
H1A H -0.7613 -0.5185 0.0373 0.098 Uiso 1 1 calc R U . . .
C2 C -0.8340(7) -0.6480(6) 0.0621(3) 0.095(3) Uani 1 1 d . . . . .
H2A H -0.8097 -0.6725 0.0398 0.114 Uiso 1 1 calc R U . . .
C3 C -0.8933(6) -0.7032(5) 0.0934(3) 0.087(2) Uani 1 1 d . . . . .
C4 C -0.9318(7) -0.6609(7) 0.1226(4) 0.113(3) Uani 1 1 d . . . . .
H4A H -0.9793 -0.6969 0.1445 0.135 Uiso 1 1 calc R U . . .
C5 C -0.9005(8) -0.5700(6) 0.1188(3) 0.119(4) Uani 1 1 d . . . . .
H5A H -0.9262 -0.5435 0.1390 0.143 Uiso 1 1 calc R U . . .
C6 C -0.9280(6) -0.8047(6) 0.0958(4) 0.109(3) Uani 1 1 d . . . . .
H6A H -0.9488 -0.8272 0.1283 0.131 Uiso 1 1 calc R U . . .
H6B H -0.9812 -0.8377 0.0743 0.131 Uiso 1 1 calc R U . . .
C7 C -0.7871(8) -0.7932(6) 0.1172(3) 0.108(3) Uani 1 1 d . . . . .
H7A H -0.8128 -0.8305 0.1462 0.129 Uiso 1 1 calc R U . . .
H7B H -0.7656 -0.7281 0.1253 0.129 Uiso 1 1 calc R U . . .
C8 C -0.8932(6) -0.9227(5) 0.0755(4) 0.107(3) Uani 1 1 d . . . . .
H8A H -0.9446 -0.9476 0.0526 0.128 Uiso 1 1 calc R U . . .
H8B H -0.9163 -0.9560 0.1058 0.128 Uiso 1 1 calc R U . . .
C9 C -0.8145(5) -0.9347(5) 0.0569(3) 0.096(3) Uani 1 1 d . . . . .
H9A H -0.8376 -1.0004 0.0496 0.115 Uiso 1 1 calc R U . . .
H9B H -0.7901 -0.8990 0.0274 0.115 Uiso 1 1 calc R U . . .
C10 C -0.7073(6) -0.8019(5) 0.1002(4) 0.108(3) Uani 1 1 d . . . . .
H10A H -0.6579 -0.7777 0.1243 0.130 Uiso 1 1 calc R U . . .
H10B H -0.6822 -0.7664 0.0707 0.130 Uiso 1 1 calc R U . . .
C11 C -0.6680(6) -0.9162(5) 0.0743(4) 0.111(3) Uani 1 1 d . . . . .
H11A H -0.6126 -0.8798 0.0939 0.133 Uiso 1 1 calc R U . . .
H11B H -0.6529 -0.8935 0.0414 0.133 Uiso 1 1 calc R U . . .
C12 C -0.6941(5) -1.0156(6) 0.0758(3) 0.081(2) Uani 1 1 d . . . . .
C13 C -0.6682(6) -1.0528(6) 0.0424(4) 0.120(4) Uani 1 1 d . . . . .
H13A H -0.6312 -1.0143 0.0174 0.144 Uiso 1 1 calc R U . . .
C14 C -0.6920(7) -1.1443(7) 0.0418(4) 0.113(3) Uani 1 1 d . . . . .
H14A H -0.6748 -1.1681 0.0157 0.135 Uiso 1 1 calc R U . . .
C15 C -0.7625(7) -1.1634(6) 0.1092(3) 0.097(3) Uani 1 1 d . . . . .
H15A H -0.7949 -1.2003 0.1356 0.116 Uiso 1 1 calc R U . . .
C16 C -0.7442(9) -1.0727(7) 0.1081(4) 0.117(4) Uani 1 1 d . . . . .
H16A H -0.7697 -1.0524 0.1320 0.140 Uiso 1 1 calc R U . . .
C17 C -0.5748(5) -0.2715(4) 0.0431(3) 0.0730(19) Uani 1 1 d . . . . .
H17A H -0.6057 -0.2666 0.0161 0.088 Uiso 1 1 calc R U . . .
C18 C -0.4824(6) -0.2370(6) 0.0403(4) 0.096(3) Uani 1 1 d . . . . .
H18A H -0.4494 -0.2079 0.0123 0.115 Uiso 1 1 calc R U . . .
C19 C -0.4379(6) -0.2456(6) 0.0796(5) 0.097(3) Uani 1 1 d . . . . .
C20 C -0.4897(7) -0.2882(7) 0.1188(4) 0.101(3) Uani 1 1 d . . . . .
H20A H -0.4619 -0.2974 0.1459 0.121 Uiso 1 1 calc R U . . .
C21 C -0.5807(5) -0.3170(5) 0.1184(3) 0.075(2) Uani 1 1 d . . . . .
H21A H -0.6149 -0.3427 0.1466 0.090 Uiso 1 1 calc R U . . .
C22 C -0.3322(6) -0.2111(8) 0.0777(5) 0.161(6) Uani 1 1 d . . . . .
H22A H -0.2966 -0.1438 0.0828 0.193 Uiso 1 1 calc R U . . .
H22B H -0.3156 -0.2413 0.1028 0.193 Uiso 1 1 calc R U . . .
C23 C -0.2069(6) -0.1875(7) 0.0248(5) 0.205(8) Uani 1 1 d . . . . .
H23A H -0.1784 -0.1203 0.0297 0.246 Uiso 1 1 calc R U . . .
H23B H -0.1806 -0.2119 0.0482 0.246 Uiso 1 1 calc R U . . .
C24 C -0.3514(5) -0.3311(6) 0.0246(3) 0.103(3) Uani 1 1 d . . . . .
H24A H -0.4188 -0.3612 0.0293 0.124 Uiso 1 1 calc R U . . .
H24B H -0.3264 -0.3564 0.0483 0.124 Uiso 1 1 calc R U . . .
C25 C -0.8392(5) -0.3709(4) 0.1753(2) 0.0621(17) Uani 1 1 d . . . . .
C26 C -0.8860(4) -0.3955(4) 0.2221(2) 0.0561(16) Uani 1 1 d . . . . .
C27 C -0.9804(5) -0.4326(4) 0.2259(2) 0.0576(16) Uani 1 1 d . . . . .
H27A H -1.0160 -0.4447 0.1979 0.069 Uiso 1 1 calc R U . . .
C28 C -1.0235(4) -0.4521(4) 0.2685(2) 0.0531(15) Uani 1 1 d . . . . .
H28A H -1.0879 -0.4748 0.2695 0.064 Uiso 1 1 calc R U . . .
C29 C -0.9767(4) -0.4402(4) 0.31006(19) 0.0494(14) Uani 1 1 d . . . . .
C30 C -0.8823(4) -0.4052(4) 0.3066(2) 0.0593(16) Uani 1 1 d . . . . .
H30A H -0.8476 -0.3944 0.3347 0.071 Uiso 1 1 calc R U . . .
C31 C -0.8373(5) -0.3857(5) 0.2640(2) 0.0653(17) Uani 1 1 d . . . . .
H31A H -0.7734 -0.3656 0.2629 0.078 Uiso 1 1 calc R U . . .
C32 C -0.8508(5) -0.3922(5) -0.0066(2) 0.0666(18) Uani 1 1 d . . . . .
C33 C -0.8938(4) -0.4172(5) -0.0544(2) 0.0570(16) Uani 1 1 d . . . . .
C34 C -0.9846(5) -0.4388(5) -0.0599(2) 0.068(2) Uani 1 1 d . . . . .
H34A H -1.0190 -0.4392 -0.0331 0.082 Uiso 1 1 calc R U . . .
C35 C -1.0251(4) -0.4595(5) -0.1034(2) 0.0683(19) Uani 1 1 d . . . . .
H35A H -1.0868 -0.4726 -0.1066 0.082 Uiso 1 1 calc R U . . .
C36 C -0.9774(4) -0.4617(4) -0.14307(19) 0.0518(14) Uani 1 1 d . . . . .
C37 C -0.8850(4) -0.4394(4) -0.1378(2) 0.0575(16) Uani 1 1 d . . . . .
H37A H -0.8512 -0.4395 -0.1647 0.069 Uiso 1 1 calc R U . . .
C38 C -0.8424(5) -0.4172(4) -0.0937(2) 0.0596(17) Uani 1 1 d . . . . .
H38A H -0.7802 -0.4024 -0.0902 0.071 Uiso 1 1 calc R U . . .

loop_
_atom_site_aniso_label
_atom_site_aniso_U_11
_atom_site_aniso_U_22
_atom_site_aniso_U_33
_atom_site_aniso_U_23
_atom_site_aniso_U_13
_atom_site_aniso_U_12
Cd1 0.0654(3) 0.0600(3) 0.0481(2) -0.0039(2) 0.0017(2) 0.0382(3)
O1 0.084(3) 0.081(3) 0.048(2) -0.001(2) 0.007(2) 0.049(3)
O2 0.074(3) 0.088(4) 0.059(3) 0.002(2) 0.017(2) 0.041(3)
O3 0.088(3) 0.126(5) 0.045(2) -0.005(3) 0.008(2) 0.065(3)
O4 0.081(4) 0.083(3) 0.060(3) -0.003(2) -0.006(3) 0.040(3)
N1 0.091(5) 0.058(4) 0.077(4) -0.002(3) 0.017(3) 0.039(4)
N2 0.079(5) 0.049(3) 0.135(6) -0.017(4) -0.012(4) 0.030(3)
N3 0.073(5) 0.037(3) 0.201(8) -0.012(4) -0.042(5) 0.018(3)
N4 0.082(4) 0.066(4) 0.077(4) 0.005(3) -0.001(3) 0.050(4)
N5 0.073(4) 0.065(3) 0.072(4) -0.010(3) 0.003(3) 0.049(3)
N6 0.067(4) 0.081(5) 0.249(10) -0.067(6) 0.034(5) 0.027(4)
C1 0.088(6) 0.079(6) 0.097(6) -0.007(5) 0.009(5) 0.055(5)
C2 0.109(7) 0.076(6) 0.108(7) -0.015(5) 0.021(6) 0.054(6)
C3 0.079(5) 0.053(5) 0.120(7) 0.008(5) 0.018(5) 0.027(4)
C4 0.107(7) 0.095(7) 0.134(8) -0.010(6) 0.031(6) 0.049(6)
C5 0.179(10) 0.059(5) 0.116(7) 0.004(5) 0.060(7) 0.057(6)
C6 0.099(7) 0.077(6) 0.168(9) -0.019(6) 0.008(6) 0.057(6)
C7 0.143(9) 0.057(5) 0.125(8) -0.023(5) -0.021(7) 0.052(6)
C8 0.071(5) 0.074(5) 0.175(9) -0.027(5) 0.004(6) 0.035(5)
C9 0.073(6) 0.050(4) 0.159(8) -0.025(5) -0.024(5) 0.026(4)
C10 0.085(6) 0.047(5) 0.185(10) -0.022(5) -0.050(6) 0.028(4)
C11 0.092(6) 0.066(6) 0.176(9) 0.013(6) -0.015(6) 0.041(5)
C12 0.063(5) 0.062(5) 0.126(7) 0.008(5) -0.014(5) 0.038(4)
C13 0.103(7) 0.081(6) 0.196(11) 0.063(7) 0.068(7) 0.062(6)
C14 0.123(8) 0.111(7) 0.144(8) 0.041(7) 0.058(7) 0.089(7)
C15 0.169(9) 0.072(5) 0.067(5) -0.012(4) 0.004(5) 0.073(6)
C16 0.191(11) 0.071(6) 0.112(7) -0.009(6) -0.005(8) 0.083(7)
C17 0.073(5) 0.061(4) 0.089(5) -0.018(4) 0.009(4) 0.036(4)
C18 0.071(6) 0.071(5) 0.145(9) -0.039(5) 0.021(6) 0.034(5)
C19 0.066(6) 0.070(6) 0.170(10) -0.049(6) -0.012(6) 0.044(5)
C20 0.087(7) 0.120(8) 0.113(7) -0.039(6) -0.025(6) 0.064(6)
C21 0.071(5) 0.098(6) 0.082(5) -0.019(4) -0.011(4) 0.061(5)
C22 0.084(7) 0.143(10) 0.274(15) -0.120(11) -0.020(8) 0.071(7)
C23 0.069(6) 0.111(8) 0.41(2) -0.112(11) 0.051(9) 0.024(6)
C24 0.067(5) 0.086(6) 0.163(9) -0.048(6) 0.010(5) 0.044(5)
C25 0.078(5) 0.058(4) 0.059(4) 0.004(3) 0.019(4) 0.041(4)
C26 0.071(4) 0.057(4) 0.047(3) -0.004(3) -0.001(3) 0.037(3)
C27 0.073(4) 0.056(4) 0.044(3) -0.007(3) -0.010(3) 0.033(4)
C28 0.051(3) 0.060(4) 0.051(3) 0.001(3) -0.002(3) 0.030(3)
C29 0.053(4) 0.051(4) 0.045(3) -0.003(3) -0.004(3) 0.027(3)
C30 0.055(4) 0.068(4) 0.050(4) 0.007(3) -0.006(3) 0.027(4)
C31 0.056(4) 0.087(5) 0.060(4) -0.007(4) 0.000(3) 0.040(4)
C32 0.079(5) 0.062(4) 0.057(4) 0.004(4) -0.009(4) 0.034(4)
C33 0.059(4) 0.062(4) 0.052(3) -0.001(3) 0.008(3) 0.032(4)
C34 0.069(4) 0.094(6) 0.045(3) -0.004(4) 0.008(3) 0.043(4)
C35 0.058(4) 0.086(6) 0.055(4) -0.001(4) 0.002(3) 0.031(4)
C36 0.057(4) 0.052(4) 0.042(3) 0.008(3) 0.009(3) 0.024(3)
C37 0.062(4) 0.068(4) 0.047(4) 0.001(3) 0.010(3) 0.036(4)
C38 0.057(4) 0.060(4) 0.059(4) -0.004(3) 0.004(3) 0.028(3)

loop_
_atom_type_symbol
_atom_type_description
_atom_type_scat_dispersion_real
_atom_type_scat_dispersion_imag
_atom_type_scat_source
C C 0.0033 0.0016 'International Tables Vol C Tables 4.2.6.8 and 6.1.1.4'
H H 0.0000 0.0000 'International Tables Vol C Tables 4.2.6.8 and 6.1.1.4'
N N 0.0061 0.0033 'International Tables Vol C Tables 4.2.6.8 and 6.1.1.4'
O O 0.0106 0.0060 'International Tables Vol C Tables 4.2.6.8 and 6.1.1.4'
Cd Cd -0.8075 1.2024 'International Tables Vol C Tables 4.2.6.8 and 6.1.1.4'

loop_
_geom_angle_atom_site_label_1
_geom_angle_atom_site_label_2
_geom_angle_atom_site_label_3
_geom_angle
_geom_angle_site_symmetry_1
_geom_angle_site_symmetry_3
_geom_angle_publ_flag
O1 Cd1 O3 87.21(16) . . ?
O1 Cd1 N5 136.56(18) . . ?
O3 Cd1 N5 136.20(18) . . ?
O1 Cd1 N4 90.3(2) . 1_565 ?
O3 Cd1 N4 89.8(2) . 1_565 ?
N5 Cd1 N4 88.9(2) . 1_565 ?
O1 Cd1 N1 86.50(19) . . ?
O3 Cd1 N1 86.7(2) . . ?
N5 Cd1 N1 95.7(2) . . ?
N4 Cd1 N1 175.4(2) 1_565 . ?
O1 Cd1 O4 141.43(17) . . ?
O3 Cd1 O4 54.45(16) . . ?
N5 Cd1 O4 81.93(18) . . ?
N4 Cd1 O4 93.32(19) 1_565 . ?
N1 Cd1 O4 87.14(18) . . ?
O1 Cd1 O2 53.63(15) . . ?
O3 Cd1 O2 140.71(15) . . ?
N5 Cd1 O2 83.05(17) . . ?
N4 Cd1 O2 93.21(18) 1_565 . ?
N1 Cd1 O2 87.57(17) . . ?
O4 Cd1 O2 163.49(15) . . ?
O1 Cd1 C32 113.6(2) . . ?
O3 Cd1 C32 26.53(18) . . ?
N5 Cd1 C32 109.8(2) . . ?
N4 Cd1 C32 92.5(2) 1_565 . ?
N1 Cd1 C32 85.7(2) . . ?
O4 Cd1 C32 27.94(18) . . ?
O2 Cd1 C32 165.98(19) . . ?
O1 Cd1 C25 27.10(17) . . ?
O3 Cd1 C25 114.1(2) . . ?
N5 Cd1 C25 109.7(2) . . ?
N4 Cd1 C25 93.7(2) 1_565 . ?
N1 Cd1 C25 84.97(19) . . ?
O4 Cd1 C25 166.5(2) . . ?
O2 Cd1 C25 26.63(17) . . ?
C32 Cd1 C25 140.1(2) . . ?
C25 O1 Cd1 97.1(4) . . ?
C25 O2 Cd1 85.7(4) . . ?
C32 O3 Cd1 95.2(4) . . ?
C32 O4 Cd1 88.2(4) . . ?
C1 N1 C5 115.8(7) . . ?
C1 N1 Cd1 120.9(5) . . ?
C5 N1 Cd1 123.3(5) . . ?
C7 N2 C6 112.1(8) . . ?
C7 N2 C8 107.1(7) . . ?
C6 N2 C8 111.1(6) . . ?
C9 N3 C11 110.4(8) . . ?
C9 N3 C10 107.5(6) . . ?
C11 N3 C10 110.1(7) . . ?
C15 N4 C14 115.8(7) . . ?
C15 N4 Cd1 119.5(6) . 1_545 ?
C14 N4 Cd1 124.7(5) . 1_545 ?
C21 N5 C17 117.5(7) . . ?
C21 N5 Cd1 122.6(5) . . ?
C17 N5 Cd1 119.6(5) . . ?
C24 N6 C22 112.0(9) . . ?
C24 N6 C23 109.8(6) . . ?
C22 N6 C23 110.2(8) . . ?
N1 C1 C2 123.8(8) . . ?
C3 C2 C1 122.2(8) . . ?
C2 C3 C4 114.2(8) . . ?
C2 C3 C6 124.1(8) . . ?
C4 C3 C6 121.3(8) . . ?
C5 C4 C3 119.8(9) . . ?
N1 C5 C4 123.9(8) . . ?
N2 C6 C3 109.9(8) . . ?
N2 C7 C10 111.3(8) . . ?
N2 C8 C9 107.4(6) . . ?
N3 C9 C8 110.2(8) . . ?
C7 C10 N3 107.5(7) . . ?
N3 C11 C12 111.1(7) . . ?
C16 C12 C13 113.9(8) . . ?
C16 C12 C11 124.6(9) . . ?
C13 C12 C11 121.5(9) . . ?
C12 C13 C14 123.7(9) . . ?
N4 C14 C13 120.3(8) . . ?
N4 C15 C16 123.8(9) . . ?
C12 C16 C15 122.3(10) . . ?
N5 C17 C18 123.7(8) . . ?
C17 C18 C19 118.0(9) . . ?
C20 C19 C18 118.0(8) . . ?
C20 C19 C22 121.8(11) . . ?
C18 C19 C22 120.2(11) . . ?
C21 C20 C19 119.3(9) . . ?
N5 C21 C20 123.4(8) . . ?
N6 C22 C19 108.6(8) . . ?
C23 C23 N6 108.4(10) 4 . ?
N6 C24 C24 110.1(8) . 4 ?
O2 C25 O1 123.1(6) . . ?
O2 C25 C26 119.8(6) . . ?
O1 C25 C26 117.1(6) . . ?
O2 C25 Cd1 67.7(3) . . ?
O1 C25 Cd1 55.8(3) . . ?
C26 C25 Cd1 169.2(5) . . ?
C27 C26 C31 117.2(6) . . ?
C27 C26 C25 121.2(6) . . ?
C31 C26 C25 121.6(6) . . ?
C28 C27 C26 121.8(5) . . ?
C27 C28 C29 122.0(6) . . ?
C28 C29 C30 116.6(5) . . ?
C28 C29 C29 122.5(6) . 6_345 ?
C30 C29 C29 120.9(6) . 6_345 ?
C31 C30 C29 122.5(6) . . ?
C30 C31 C26 119.7(6) . . ?
O3 C32 O4 122.1(6) . . ?
O3 C32 C33 119.5(7) . . ?
O4 C32 C33 118.4(6) . . ?
O3 C32 Cd1 58.3(3) . . ?
O4 C32 Cd1 63.9(3) . . ?
C33 C32 Cd1 176.6(5) . . ?
C34 C33 C38 120.3(6) . . ?
C34 C33 C32 119.2(6) . . ?
C38 C33 C32 120.5(6) . . ?
C35 C34 C33 120.6(6) . . ?
C34 C35 C36 121.1(6) . . ?
C35 C36 C37 118.6(6) . . ?
C35 C36 C36 120.4(7) . 6_344 ?
C37 C36 C36 121.0(6) . 6_344 ?
C38 C37 C36 121.0(6) . . ?
C37 C38 C33 118.4(6) . . ?

loop_
_geom_bond_atom_site_label_1
_geom_bond_atom_site_label_2
_geom_bond_distance
_geom_bond_site_symmetry_2
_geom_bond_publ_flag
Cd1 O1 2.296(4) . ?
Cd1 O3 2.333(4) . ?
Cd1 N5 2.350(6) . ?
Cd1 N4 2.357(6) 1_565 ?
Cd1 N1 2.365(6) . ?
Cd1 O4 2.454(4) . ?
Cd1 O2 2.556(4) . ?
Cd1 C32 2.732(6) . ?
Cd1 C25 2.755(6) . ?
O1 C25 1.265(8) . ?
O2 C25 1.239(8) . ?
O3 C32 1.225(8) . ?
O4 C32 1.281(8) . ?
N1 C1 1.296(8) . ?
N1 C5 1.325(10) . ?
N2 C7 1.411(10) . ?
N2 C6 1.425(10) . ?
N2 C8 1.481(9) . ?
N3 C9 1.438(10) . ?
N3 C11 1.447(11) . ?
N3 C10 1.522(9) . ?
N4 C15 1.255(9) . ?
N4 C14 1.323(9) . ?
N4 Cd1 2.357(6) 1_545 ?
N5 C21 1.307(8) . ?
N5 C17 1.325(8) . ?
N6 C24 1.434(10) . ?
N6 C22 1.463(12) . ?
N6 C23 1.520(11) . ?
C1 C2 1.383(11) . ?
C2 C3 1.307(11) . ?
C3 C4 1.437(12) . ?
C3 C6 1.501(11) . ?
C4 C5 1.346(12) . ?
C7 C10 1.497(12) . ?
C8 C9 1.527(10) . ?
C11 C12 1.499(11) . ?
C12 C16 1.285(12) . ?
C12 C13 1.320(12) . ?
C13 C14 1.381(12) . ?
C15 C16 1.394(11) . ?
C17 C18 1.359(10) . ?
C18 C19 1.387(13) . ?
C19 C20 1.370(13) . ?
C19 C22 1.566(12) . ?
C20 C21 1.352(11) . ?
C23 C23 1.51(2) 4 ?
C24 C24 1.513(16) 4 ?
C25 C26 1.491(8) . ?
C26 C27 1.387(9) . ?
C26 C31 1.401(8) . ?
C27 C28 1.359(8) . ?
C28 C29 1.372(8) . ?
C29 C30 1.391(8) . ?
C29 C29 1.481(11) 6_345 ?
C30 C31 1.372(8) . ?
C32 C33 1.492(9) . ?
C33 C34 1.388(9) . ?
C33 C38 1.407(8) . ?
C34 C35 1.364(8) . ?
C35 C36 1.390(8) . ?
C36 C37 1.409(8) . ?
C36 C36 1.488(11) 6_344 ?
C37 C38 1.393(8) . ?
